data_7103824
loop_
_publ_author_name
'Yoshizawa, Michito'
'Nagao, Muneki'
'Umemoto, Kazuhiko'
'Biradha, Kumar'
'Fujita, Makoto'
'Sakamoto, Shigeru'
'Yamaguchi, Kentaro'

_publ_section_title
;
 Side chain-directed assembly of triangular molecular panels into a
 tetrahedron vs. open cone
;
_journal_coden_ASTM CHCOFS
_journal_issue 15
_journal_name_full
;
 Chemical Communications (Cambridge, United Kingdom)
;
_journal_page_first 1808
_journal_page_last 1809
_journal_paper_doi 10.1039/b305129c
_journal_year 2003
_chemical_formula_sum 'C101 H174 Br4 N48 O73 Pd8'
_chemical_formula_weight 4399.72
_space_group_IT_number 15
_symmetry_cell_setting monoclinic
_symmetry_space_group_name_Hall '-C 2yc'
_symmetry_space_group_name_H-M 'C 1 2/c 1'
_atom_sites_solution_hydrogens geom
_atom_sites_solution_primary direct
_atom_sites_solution_secondary difmap
_audit_creation_method SHELXL-97
_cell_angle_alpha 90.00
_cell_angle_beta 107.253(3)
_cell_angle_gamma 90.00
_cell_formula_units_Z 8
_cell_length_a 31.439(4)
_cell_length_b 44.137(6)
_cell_length_c 27.987(4)
_cell_measurement_temperature 173(2)
_cell_volume 37088(8)
_computing_structure_refinement 'SHELXL-97 (Sheldrick, 1997)'
_computing_structure_solution 'SHELXS-97 (Sheldrick, 1990)'
_diffrn_ambient_temperature 173(2)
_diffrn_measured_fraction_theta_full 0.999
_diffrn_measured_fraction_theta_max 0.999
_diffrn_radiation_monochromator graphite
_diffrn_radiation_source 'fine-focus sealed tube'
_diffrn_radiation_type MoK\a
_diffrn_radiation_wavelength 0.71073
_diffrn_reflns_av_R_equivalents 0.4402
_diffrn_reflns_av_sigmaI/netI 0.7382
_diffrn_reflns_limit_h_max 35
_diffrn_reflns_limit_h_min -37
_diffrn_reflns_limit_k_max 52
_diffrn_reflns_limit_k_min 0
_diffrn_reflns_limit_l_max 33
_diffrn_reflns_limit_l_min 0
_diffrn_reflns_number 44275
_diffrn_reflns_theta_full 25.00
_diffrn_reflns_theta_max 25.00
_diffrn_reflns_theta_min 1.20
_exptl_absorpt_coefficient_mu 1.714
_exptl_crystal_density_diffrn 1.576
_exptl_crystal_density_method 'not measured'
_exptl_crystal_F_000 17664
_exptl_crystal_size_max 0.15
_exptl_crystal_size_mid 0.10
_exptl_crystal_size_min 0.10
_refine_diff_density_max 1.312
_refine_diff_density_min -0.845
_refine_diff_density_rms 0.203
_refine_ls_extinction_coef 0.000324(12)
_refine_ls_extinction_expression Fc^*^=kFc[1+0.001xFc^2^\l^3^/sin(2\q)]^-1/4^
_refine_ls_extinction_method SHELXL
_refine_ls_goodness_of_fit_ref 0.971
_refine_ls_hydrogen_treatment mixed
_refine_ls_matrix_type fullcycle
_refine_ls_number_parameters 1863
_refine_ls_number_reflns 32651
_refine_ls_number_restraints 30
_refine_ls_restrained_S_all 0.973
_refine_ls_R_factor_all 0.3216
_refine_ls_R_factor_gt 0.1073
_refine_ls_shift/su_max 0.155
_refine_ls_shift/su_mean 0.011
_refine_ls_structure_factor_coef Fsqd
_refine_ls_weighting_details 'calc w=1/[\s^2^(Fo^2^)+(0.1000P)^2^+0.0000P] where P=(Fo^2^+2Fc^2^)/3'
_refine_ls_weighting_scheme calc
_refine_ls_wR_factor_gt 0.2412
_refine_ls_wR_factor_ref 0.2806
_reflns_number_gt 9321
_reflns_number_total 32651
_reflns_threshold_expression >2sigma(I)
_cod_data_source_file b305129c.txt
_cod_data_source_block bk81n
_cod_depositor_comments
;
The following automatic conversions were performed:
'_symmetry_cell_setting' value 'Monoclinic' changed to 'monoclinic'
according to '/home/saulius/struct/CIF-dictionaries/cif_core.dic'
dictionary named 'cif_core.dic' version 2.4.1 from 2010-06-29.

Automatic conversion script
Id: cif_fix_enum 1527 2010-12-29 10:47:43Z saulius 
;
_cod_original_sg_symbol_H-M C2/c
_cod_database_code 7103824

loop_
_symmetry_equiv_pos_as_xyz
'x, y, z'
'-x, y, -z+1/2'
'x+1/2, y+1/2, z'
'-x+1/2, y+1/2, -z+1/2'
'-x, -y, -z'
'x, -y, z-1/2'
'-x+1/2, -y+1/2, -z'
'x+1/2, -y+1/2, z-1/2'

loop_
_atom_site_label
_atom_site_type_symbol
_atom_site_fract_x
_atom_site_fract_y
_atom_site_fract_z
_atom_site_U_iso_or_equiv
_atom_site_adp_type
_atom_site_occupancy
_atom_site_symmetry_multiplicity
_atom_site_calc_flag
_atom_site_refinement_flags
_atom_site_disorder_assembly
_atom_site_disorder_group
Pd1 Pd 0.29735(6) -0.03802(3) 0.24205(6) 0.0645(5) Uani 1 1 d . . .
Pd2 Pd 0.39489(6) 0.07832(4) 0.08903(6) 0.0631(5) Uani 1 1 d . . .
Pd3 Pd 0.19309(7) 0.02030(4) 0.36360(7) 0.0841(7) Uani 1 1 d . . .
Pd4 Pd 0.02864(5) 0.14276(3) -0.06408(5) 0.0475(4) Uani 1 1 d . . .
Pd5 Pd -0.01283(5) 0.23633(3) 0.06764(5) 0.0524(5) Uani 1 1 d . . .
Pd6 Pd 0.26475(5) 0.14031(3) -0.07976(5) 0.0482(4) Uani 1 1 d . . .
Pd7 Pd 0.24856(5) 0.17965(3) 0.44621(5) 0.0453(4) Uani 1 1 d . . .
Pd8 Pd 0.17262(5) 0.27416(3) 0.29407(5) 0.0466(4) Uani 1 1 d . . .
C1 C 0.8163(8) 0.1340(4) 0.3365(9) 0.091(9) Uani 1 1 d . . .
Br1 Br 0.78703(10) 0.15804(6) 0.27789(12) 0.1107(10) Uani 1 1 d . . .
Br2 Br 0.78268(12) 0.13837(6) 0.38216(13) 0.1383(13) Uani 1 1 d . . .
Br3 Br 0.87573(10) 0.14837(6) 0.36342(11) 0.1076(10) Uani 1 1 d . . .
Br4 Br 0.81769(9) 0.09209(5) 0.31700(9) 0.0888(8) Uani 1 1 d . . .
N100 N 0.4267(7) 0.2605(9) 0.0876(9) 0.19(2) Uani 1 1 d . . .
O101 O 0.4558(6) 0.2635(3) 0.0704(6) 0.108(6) Uani 1 1 d . . .
O102 O 0.4088(6) 0.2851(4) 0.0968(7) 0.135(8) Uani 1 1 d . . .
O103 O 0.4105(9) 0.2358(6) 0.1022(9) 0.208(16) Uani 1 1 d . . .
N200 N 0.2383(6) 0.1405(4) 0.6833(6) 0.069(6) Uani 1 1 d . . .
O201 O 0.1992(6) 0.1326(3) 0.6789(6) 0.114(6) Uani 1 1 d . . .
O202 O 0.2688(5) 0.1273(3) 0.7159(6) 0.098(6) Uani 1 1 d . . .
O203 O 0.2438(5) 0.1621(3) 0.6584(5) 0.087(5) Uani 1 1 d . . .
N300 N 0.8726(6) 0.2265(4) 0.9586(6) 0.071(6) Uani 1 1 d D . .
O301 O 0.8488(5) 0.2294(3) 0.9143(5) 0.085(5) Uani 1 1 d D . .
O302 O 0.8958(5) 0.2463(3) 0.9812(5) 0.076(5) Uani 1 1 d D . .
O303 O 0.8712(5) 0.2008(3) 0.9784(5) 0.087(5) Uani 1 1 d D . .
N400 N 0.7158(9) 0.2074(5) 0.2070(7) 0.25(3) Uani 1 1 d D . .
O401 O 0.6901(7) 0.2239(4) 0.1749(7) 0.157(9) Uani 1 1 d D . .
O402 O 0.7506(9) 0.1974(7) 0.2054(12) 0.271 Uiso 1 1 d D . .
O403 O 0.6991(6) 0.1998(4) 0.2431(8) 0.161(9) Uani 1 1 d D . .
N500 N 0.1694(5) 0.2564(4) 0.4530(6) 0.050(5) Uani 1 1 d . . .
O501 O 0.1974(4) 0.2522(3) 0.4913(5) 0.058(4) Uani 1 1 d . . .
O502 O 0.1594(4) 0.2834(3) 0.4369(4) 0.067(4) Uani 1 1 d . . .
O503 O 0.1486(4) 0.2354(3) 0.4262(4) 0.053(3) Uani 1 1 d . . .
N600 N 1.0821(5) 0.2609(4) 1.1798(6) 0.066(5) Uani 1 1 d . . .
O601 O 1.0820(6) 0.2715(4) 1.2189(5) 0.132(8) Uani 1 1 d . . .
O602 O 1.0973(4) 0.2351(3) 1.1785(4) 0.062(4) Uani 1 1 d . . .
O603 O 1.0667(6) 0.2740(3) 1.1401(6) 0.114(6) Uani 1 1 d . . .
N700 N 0.6421(6) 0.1645(5) 0.6505(6) 0.107(9) Uani 1 1 d D . .
O701 O 0.6290(6) 0.1610(3) 0.6048(6) 0.120(7) Uani 1 1 d D . .
O702 O 0.6229(6) 0.1513(4) 0.6733(5) 0.123(7) Uani 1 1 d D . .
O703 O 0.6718(5) 0.1823(4) 0.6678(6) 0.110(7) Uani 1 1 d D . .
N800 N 0.6625(7) 0.4392(5) 0.3837(9) 0.134(11) Uiso 1 1 d D . .
O801 O 0.7001(7) 0.4434(4) 0.4126(7) 0.164(9) Uani 1 1 d D . .
O802 O 0.6617(9) 0.4205(6) 0.3556(12) 0.277(18) Uani 1 1 d D . .
O803 O 0.6307(7) 0.4532(6) 0.3848(13) 0.278(18) Uani 1 1 d D . .
N900 N 0.6505(6) 0.5137(5) 0.1964(6) 0.081(7) Uani 1 1 d . . .
O901 O 0.6831(5) 0.5311(3) 0.2079(5) 0.086(5) Uani 1 1 d . . .
O902 O 0.6546(6) 0.4869(3) 0.2117(6) 0.118(8) Uani 1 1 d . . .
O903 O 0.6145(6) 0.5235(4) 0.1694(7) 0.121(7) Uani 1 1 d . . .
N110 N 1.3204(13) 0.0489(10) 0.9048(15) 0.237 Uiso 1 1 d . . .
O111 O 1.3238(8) 0.0158(8) 0.8862(9) 0.224(13) Uani 1 1 d . . .
O112 O 1.3273(7) 0.0691(4) 0.8824(8) 0.147(9) Uani 1 1 d . . .
O113 O 1.3078(8) 0.0465(3) 0.9406(8) 0.150(9) Uani 1 1 d . . .
N120 N 0.1446(5) 0.1413(3) -0.0735(7) 0.075(6) Uani 1 1 d D . .
O121 O 0.1081(6) 0.1321(7) -0.0960(6) 0.241(16) Uani 1 1 d D . .
O122 O 0.1616(4) 0.1415(3) -0.0304(4) 0.073(5) Uani 1 1 d D . .
O123 O 0.1614(6) 0.1481(5) -0.1111(6) 0.164(10) Uani 1 1 d D . .
N130 N 0.4706(9) 0.2589(6) 0.7098(10) 0.209 Uiso 1 1 d D . .
O131 O 0.4368(9) 0.2742(6) 0.6921(11) 0.261(14) Uiso 1 1 d D . .
O132 O 0.4732(9) 0.2321(6) 0.7039(10) 0.246(13) Uiso 1 1 d D . .
O133 O 0.5000 0.2751(6) 0.7500 0.167(11) Uiso 1 2 d SD . .
N150 N 1.2251(8) -0.1051(6) 0.9209(8) 0.149(9) Uiso 1 1 d D . .
O151 O 1.2413(11) -0.0800(7) 0.9267(11) 0.289(16) Uiso 1 1 d D . .
O152 O 1.1955(9) -0.1174(6) 0.9320(9) 0.238(13) Uiso 1 1 d D . .
O153 O 1.2156(4) -0.1048(3) 0.8687(5) 0.081(4) Uiso 1 1 d D . .
N140 N 1.3471(9) 0.0160(7) 1.1635(12) 0.186 Uani 1 1 d . . .
O141 O 1.3218(5) 0.0335(3) 1.1626(5) 0.075 Uani 1 1 d . . .
O142 O 1.3582(8) -0.0066(4) 1.1918(10) 0.195 Uani 1 1 d . . .
O143 O 1.3782(10) 0.0203(6) 1.1506(10) 0.224 Uiso 1 1 d . . .
C11A C 0.2284(6) 0.2123(4) 0.0581(6) 0.041(5) Uani 1 1 d . . .
C12A C 0.2446(6) 0.2258(4) 0.1039(6) 0.047(5) Uani 1 1 d . . .
H12A H 0.2750 0.2294 0.1174 0.056 Uiso 1 1 calc R . .
C13A C 0.2141(5) 0.2342(4) 0.1308(5) 0.036(4) Uani 1 1 d . . .
C14A C 0.1721(5) 0.2248(4) 0.1118(6) 0.046(5) Uani 1 1 d . . .
H14A H 0.1538 0.2271 0.1322 0.055 Uiso 1 1 calc R . .
C15A C 0.1516(6) 0.2112(4) 0.0628(6) 0.044(5) Uani 1 1 d . . .
C16A C 0.1826(5) 0.2066(3) 0.0379(6) 0.035(4) Uani 1 1 d . . .
H16A H 0.1726 0.1991 0.0054 0.042 Uiso 1 1 calc R . .
N21A N 0.2776(5) 0.1756(3) -0.0332(5) 0.047(4) Uani 1 1 d . . .
C21A C 0.2507(6) 0.1824(4) -0.0052(6) 0.043(5) Uani 1 1 d . . .
H21A H 0.2255 0.1706 -0.0083 0.052 Uiso 1 1 calc R . .
C22A C 0.2599(6) 0.2069(4) 0.0289(6) 0.048(5) Uani 1 1 d . . .
C23A C 0.2931(6) 0.2265(4) 0.0302(6) 0.043(5) Uani 1 1 d . . .
H23A H 0.2970 0.2440 0.0496 0.052 Uiso 1 1 calc R . .
C24A C 0.3217(7) 0.2195(4) 0.0010(7) 0.076(7) Uani 1 1 d . . .
H24A H 0.3464 0.2314 0.0019 0.091 Uiso 1 1 calc R . .
C25A C 0.3104(6) 0.1930(4) -0.0303(6) 0.053(6) Uani 1 1 d . . .
H25A H 0.3287 0.1882 -0.0499 0.063 Uiso 1 1 calc R . .
N31A N 0.2184(5) 0.2674(3) 0.2567(5) 0.045(4) Uani 1 1 d . . .
C31A C 0.2050(7) 0.2528(4) 0.2129(7) 0.062(6) Uani 1 1 d . . .
H31A H 0.1762 0.2450 0.2028 0.074 Uiso 1 1 calc R . .
C32A C 0.2311(6) 0.2486(4) 0.1818(7) 0.045(5) Uani 1 1 d . . .
C33A C 0.2716(7) 0.2600(5) 0.1995(7) 0.075(7) Uani 1 1 d . . .
H33A H 0.2905 0.2592 0.1796 0.090 Uiso 1 1 calc R . .
C34A C 0.2870(6) 0.2731(5) 0.2459(8) 0.085(8) Uani 1 1 d . . .
H34A H 0.3167 0.2786 0.2590 0.102 Uiso 1 1 calc R . .
C35A C 0.2576(6) 0.2777(5) 0.2721(6) 0.065(7) Uani 1 1 d . . .
H35A H 0.2665 0.2886 0.3019 0.079 Uiso 1 1 calc R . .
N41A N 0.0490(5) 0.1778(3) -0.0108(4) 0.043(4) Uani 1 1 d . . .
N42A N 0.0304(4) 0.2142(3) 0.0382(5) 0.037(4) Uani 1 1 d . . .
C41A C 0.1062(6) 0.2039(4) 0.0426(7) 0.049(5) Uani 1 1 d . . .
C42A C 0.0922(6) 0.1817(4) 0.0091(6) 0.036(4) Uiso 1 1 d . . .
H42A H 0.1125 0.1694 0.0000 0.043 Uiso 1 1 calc R . .
C43A C 0.0176(5) 0.1929(4) 0.0012(6) 0.034(5) Uani 1 1 d . . .
C44A C 0.0715(6) 0.2201(4) 0.0578(6) 0.051(5) Uani 1 1 d . . .
H44A H 0.0797 0.2350 0.0823 0.061 Uiso 1 1 calc R . .
C45A C -0.0280(6) 0.1880(4) -0.0214(6) 0.049(5) Uani 1 1 d . . .
H45A H -0.0449 0.2015 -0.0073 0.073 Uiso 1 1 calc R . .
H45B H -0.0352 0.1674 -0.0158 0.073 Uiso 1 1 calc R . .
H45C H -0.0350 0.1916 -0.0567 0.073 Uiso 1 1 calc R . .
C11B C 0.1415(6) 0.0609(5) 0.0484(6) 0.061(6) Uani 1 1 d . . .
C12B C 0.1499(6) 0.0327(4) 0.0720(6) 0.052(5) Uani 1 1 d . . .
H12B H 0.1268 0.0223 0.0793 0.062 Uiso 1 1 calc R . .
C13B C 0.1907(6) 0.0205(4) 0.0844(6) 0.050(5) Uani 1 1 d . . .
C14B C 0.2225(5) 0.0343(4) 0.0696(6) 0.040(5) Uani 1 1 d . . .
H14B H 0.2502 0.0250 0.0765 0.048 Uiso 1 1 calc R . .
C15B C 0.2165(7) 0.0611(4) 0.0452(6) 0.052(6) Uani 1 1 d . . .
C16B C 0.1776(6) 0.0753(4) 0.0362(6) 0.050(5) Uani 1 1 d . . .
H16B H 0.1740 0.0945 0.0221 0.060 Uiso 1 1 calc R . .
N21B N 0.0456(5) 0.1118(3) -0.0073(5) 0.047(4) Uani 1 1 d . . .
C21B C 0.0813(7) 0.0988(4) 0.0006(6) 0.055(6) Uani 1 1 d . . .
H21B H 0.0981 0.1027 -0.0210 0.067 Uiso 1 1 calc R . .
C22B C 0.0992(6) 0.0779(4) 0.0406(6) 0.051(6) Uani 1 1 d . . .
C23B C 0.0748(6) 0.0737(4) 0.0745(8) 0.065(7) Uani 1 1 d . . .
H23B H 0.0845 0.0612 0.1023 0.078 Uiso 1 1 calc R . .
C24B C 0.0391(7) 0.0879(4) 0.0644(6) 0.065(6) Uani 1 1 d . . .
H24B H 0.0226 0.0854 0.0868 0.078 Uiso 1 1 calc R . .
C25B C 0.0194(6) 0.1081(4) 0.0220(7) 0.062(6) Uani 1 1 d . . .
H25B H -0.0083 0.1173 0.0163 0.075 Uiso 1 1 calc R . .
N31B N 0.2438(5) -0.0362(3) 0.1807(5) 0.051(4) Uani 1 1 d . . .
C31B C 0.2363(7) -0.0126(4) 0.1529(6) 0.051(6) Uani 1 1 d . . .
H31B H 0.2575 0.0027 0.1607 0.061 Uiso 1 1 calc R . .
C32B C 0.2004(7) -0.0084(4) 0.1133(8) 0.060(7) Uani 1 1 d . . .
C33B C 0.1704(8) -0.0311(5) 0.0996(7) 0.084(8) Uani 1 1 d . . .
H33B H 0.1453 -0.0290 0.0720 0.100 Uiso 1 1 calc R . .
C34B C 0.1777(7) -0.0570(5) 0.1266(8) 0.077(7) Uani 1 1 d . . .
H34B H 0.1576 -0.0730 0.1172 0.093 Uiso 1 1 calc R . .
C35B C 0.2135(7) -0.0601(4) 0.1671(7) 0.054(6) Uani 1 1 d . . .
H35B H 0.2180 -0.0779 0.1858 0.065 Uiso 1 1 calc R . .
N41B N 0.2773(5) 0.1098(3) -0.0210(5) 0.051(4) Uani 1 1 d . . .
N42B N 0.3319(5) 0.0850(3) 0.0436(5) 0.050(4) Uani 1 1 d . . .
C41B C 0.2515(6) 0.0775(4) 0.0301(6) 0.048(5) Uani 1 1 d . . .
C42B C 0.2955(8) 0.0721(4) 0.0542(7) 0.066(7) Uani 1 1 d . . .
H42B H 0.3017 0.0584 0.0806 0.079 Uiso 1 1 calc R . .
C43B C 0.3198(6) 0.1043(4) 0.0030(6) 0.043(5) Uani 1 1 d . . .
C44B C 0.2438(7) 0.0973(4) -0.0093(6) 0.054(6) Uani 1 1 d . . .
H44B H 0.2147 0.1019 -0.0278 0.065 Uiso 1 1 calc R . .
C45B C 0.3565(5) 0.1170(4) -0.0123(6) 0.046(5) Uani 1 1 d . . .
H45D H 0.3449 0.1298 -0.0409 0.069 Uiso 1 1 calc R . .
H45E H 0.3735 0.1008 -0.0207 0.069 Uiso 1 1 calc R . .
H45F H 0.3754 0.1286 0.0147 0.069 Uiso 1 1 calc R . .
C11C C 0.3354(8) 0.1183(4) 0.2404(7) 0.081(7) Uani 1 1 d . . .
C12C C 0.3424(7) 0.1366(4) 0.2811(6) 0.068(7) Uani 1 1 d . . .
H12C H 0.3581 0.1546 0.2820 0.082 Uiso 1 1 calc R . .
C13C C 0.3274(6) 0.1295(4) 0.3200(7) 0.054(6) Uani 1 1 d . . .
C14C C 0.3062(7) 0.1037(4) 0.3219(6) 0.060(6) Uani 1 1 d . . .
H14C H 0.2949 0.0997 0.3485 0.071 Uiso 1 1 calc R . .
C15C C 0.3011(8) 0.0824(4) 0.2827(7) 0.081(8) Uani 1 1 d . . .
C16C C 0.3158(9) 0.0887(4) 0.2413(7) 0.098(9) Uani 1 1 d . . .
H16C H 0.3132 0.0747 0.2158 0.118 Uiso 1 1 calc R . .
N21C N 0.3813(5) 0.1120(2) 0.1309(4) 0.077(6) Uani 1 1 d G . .
C21C C 0.3667(5) 0.1044(2) 0.1716(4) 0.083(8) Uani 1 1 d G . .
H21C H 0.3692 0.0846 0.1832 0.100 Uiso 1 1 calc R . .
C22C C 0.3482(5) 0.1265(3) 0.1948(4) 0.072(6) Uiso 1 1 d G . .
C23C C 0.3444(5) 0.1561(3) 0.1774(6) 0.126(11) Uani 1 1 d G . .
H23C H 0.3321 0.1709 0.1930 0.152 Uiso 1 1 calc R . .
C24C C 0.3591(6) 0.1638(2) 0.1368(6) 0.131(10) Uiso 1 1 d G . .
H24C H 0.3565 0.1836 0.1251 0.157 Uiso 1 1 calc R . .
C25C C 0.3775(6) 0.1417(3) 0.1135(5) 0.56(3) Uani 1 1 d G . .
H25C H 0.3873 0.1468 0.0863 0.673 Uiso 1 1 calc R . .
N31C N 0.2990(5) 0.1763(3) 0.4179(5) 0.050(4) Uani 1 1 d . . .
C31C C 0.2967(6) 0.1568(4) 0.3821(6) 0.042(5) Uani 1 1 d . . .
H31C H 0.2707 0.1455 0.3701 0.050 Uiso 1 1 calc R . .
C32C C 0.3295(7) 0.1524(4) 0.3619(6) 0.059(6) Uani 1 1 d . . .
C33C C 0.3708(7) 0.1689(4) 0.3817(8) 0.077(7) Uani 1 1 d . . .
H33C H 0.3947 0.1659 0.3691 0.092 Uiso 1 1 calc R . .
C34C C 0.3736(7) 0.1899(4) 0.4211(7) 0.076(7) Uani 1 1 d . . .
H34C H 0.3991 0.2011 0.4361 0.091 Uiso 1 1 calc R . .
C35C C 0.3356(7) 0.1922(4) 0.4351(7) 0.060(7) Uani 1 1 d . . .
H35C H 0.3357 0.2066 0.4594 0.072 Uiso 1 1 calc R . .
N41C N 0.2744(5) -0.0010(3) 0.2713(5) 0.053(5) Uani 1 1 d . . .
N42C N 0.2328(5) 0.0204(3) 0.3176(5) 0.056(5) Uani 1 1 d . . .
C41C C 0.2794(7) 0.0523(4) 0.2837(7) 0.067(7) Uani 1 1 d . . .
C42C C 0.2914(7) 0.0246(4) 0.2649(6) 0.070(7) Uani 1 1 d . . .
H42C H 0.3122 0.0251 0.2473 0.084 Uiso 1 1 calc R . .
C43C C 0.2435(7) -0.0042(4) 0.2962(7) 0.072(7) Uani 1 1 d . . .
C44C C 0.2529(7) 0.0489(4) 0.3127(6) 0.066(7) Uani 1 1 d . . .
H44C H 0.2472 0.0655 0.3302 0.080 Uiso 1 1 calc R . .
C45C C 0.2278(7) -0.0324(3) 0.3052(7) 0.070(7) Uani 1 1 d . . .
H45G H 0.2066 -0.0299 0.3234 0.105 Uiso 1 1 calc R . .
H45H H 0.2523 -0.0445 0.3244 0.105 Uiso 1 1 calc R . .
H45I H 0.2139 -0.0422 0.2739 0.105 Uiso 1 1 calc R . .
C11D C 0.0435(6) 0.1508(4) 0.2091(6) 0.045(5) Uani 1 1 d . . .
C12D C 0.0495(6) 0.1195(5) 0.2163(6) 0.059(7) Uani 1 1 d . . .
H12D H 0.0292 0.1059 0.1963 0.070 Uiso 1 1 calc R . .
C13D C 0.0848(7) 0.1094(4) 0.2523(7) 0.063(7) Uani 1 1 d . . .
C14D C 0.1173(6) 0.1274(4) 0.2846(6) 0.048(5) Uani 1 1 d . . .
H14D H 0.1407 0.1196 0.3103 0.057 Uiso 1 1 calc R . .
C15D C 0.1113(6) 0.1600(4) 0.2740(6) 0.048(5) Uani 1 1 d . . .
C16D C 0.0742(6) 0.1701(4) 0.2396(6) 0.046(5) Uani 1 1 d . . .
H16D H 0.0691 0.1909 0.2364 0.055 Uiso 1 1 calc R . .
N21D N -0.0219(5) 0.1976(3) 0.1050(5) 0.051(4) Uani 1 1 d . . .
C21D C 0.0119(6) 0.1871(4) 0.1430(6) 0.054(6) Uani 1 1 d . . .
H21D H 0.0385 0.1979 0.1520 0.065 Uiso 1 1 calc R . .
C22D C 0.0092(6) 0.1616(4) 0.1690(7) 0.057(6) Uani 1 1 d . . .
C23D C -0.0291(8) 0.1471(4) 0.1551(7) 0.081(8) Uani 1 1 d . . .
H23D H -0.0319 0.1294 0.1719 0.098 Uiso 1 1 calc R . .
C24D C -0.0681(8) 0.1575(5) 0.1141(7) 0.081(8) Uani 1 1 d . . .
H24D H -0.0944 0.1464 0.1037 0.098 Uiso 1 1 calc R . .
C25D C -0.0626(7) 0.1864(5) 0.0911(7) 0.079(8) Uani 1 1 d . . .
H25D H -0.0862 0.1962 0.0681 0.095 Uiso 1 1 calc R . .
N31D N 0.1395(5) 0.0344(4) 0.3090(5) 0.064(5) Uani 1 1 d . . .
C31D C 0.1321(7) 0.0634(4) 0.2973(6) 0.050(6) Uani 1 1 d . . .
H31D H 0.1554 0.0768 0.3105 0.060 Uiso 1 1 calc R . .
C32D C 0.0930(7) 0.0753(5) 0.2672(7) 0.065(7) Uani 1 1 d . . .
C33D C 0.0576(7) 0.0548(4) 0.2473(8) 0.075(7) Uani 1 1 d . . .
H33D H 0.0297 0.0608 0.2271 0.090 Uiso 1 1 calc R . .
C34D C 0.0689(9) 0.0227(5) 0.2615(12) 0.131(16) Uani 1 1 d . . .
H34D H 0.0472 0.0082 0.2479 0.157 Uiso 1 1 calc R . .
C35D C 0.1049(8) 0.0135(5) 0.2901(10) 0.101(12) Uani 1 1 d . . .
H35D H 0.1089 -0.0068 0.2988 0.121 Uiso 1 1 calc R . .
N41D N 0.1762(5) 0.2307(3) 0.3183(5) 0.044(4) Uani 1 1 d . . .
N42D N 0.2065(4) 0.1933(3) 0.3803(5) 0.041(4) Uani 1 1 d . . .
C41D C 0.1448(6) 0.1804(4) 0.3064(6) 0.043(5) Uani 1 1 d . . .
C42D C 0.1489(6) 0.2114(4) 0.2926(6) 0.046(5) Uani 1 1 d . . .
H42D H 0.1298 0.2179 0.2621 0.055 Uiso 1 1 calc R . .
C43D C 0.2071(7) 0.2233(4) 0.3619(6) 0.060(7) Uani 1 1 d . . .
C44D C 0.1742(6) 0.1733(4) 0.3528(6) 0.050(6) Uani 1 1 d . . .
H44D H 0.1723 0.1542 0.3661 0.060 Uiso 1 1 calc R . .
C45D C 0.2424(6) 0.2436(4) 0.3941(6) 0.051(5) Uani 1 1 d . . .
H45J H 0.2595 0.2326 0.4231 0.076 Uiso 1 1 calc R . .
H45K H 0.2286 0.2608 0.4044 0.076 Uiso 1 1 calc R . .
H45L H 0.2617 0.2504 0.3754 0.076 Uiso 1 1 calc R . .
N1A N 0.3503(6) -0.0399(3) 0.2969(6) 0.076(6) Uani 1 1 d . . .
H1A1 H 0.3652 -0.0223 0.2990 0.091 Uiso 1 1 calc . . .
H1A2 H 0.3430 -0.0422 0.3255 0.091 Uiso 1 1 calc . . .
N2A N 0.3216(6) -0.0740(3) 0.2156(6) 0.069(5) Uani 1 1 d . . .
H2A1 H 0.3054 -0.0906 0.2175 0.082 Uiso 1 1 calc . . .
H2A2 H 0.3201 -0.0710 0.1834 0.082 Uiso 1 1 calc . . .
C1A C 0.3777(9) -0.0636(9) 0.2923(11) 0.175(16) Uani 1 1 d . . .
H1A3 H 0.4078 -0.0560 0.2986 0.210 Uiso 1 1 calc . . .
H1A4 H 0.3781 -0.0787 0.3176 0.210 Uiso 1 1 calc . . .
C2A C 0.3639(11) -0.0780(8) 0.2430(14) 0.181(17) Uani 1 1 d . . .
H2A3 H 0.3829 -0.0706 0.2239 0.217 Uiso 1 1 calc . . .
H2A4 H 0.3692 -0.0996 0.2476 0.217 Uiso 1 1 calc . . .
N1B N 0.4542(7) 0.0712(5) 0.1344(8) 0.116(8) Uani 1 1 d . . .
H1B1 H 0.4685 0.0890 0.1428 0.139 Uiso 1 1 calc . . .
H1B2 H 0.4522 0.0622 0.1625 0.139 Uiso 1 1 calc . . .
N2B N 0.4113(6) 0.0445(4) 0.0510(6) 0.085(6) Uani 1 1 d . . .
H2B1 H 0.3889 0.0311 0.0420 0.102 Uiso 1 1 calc . . .
H2B2 H 0.4161 0.0518 0.0230 0.102 Uiso 1 1 calc . . .
C1B C 0.4787(9) 0.0521(8) 0.1102(14) 0.153(18) Uani 1 1 d . . .
H1B3 H 0.4905 0.0644 0.0883 0.183 Uiso 1 1 calc . . .
H1B4 H 0.5037 0.0432 0.1354 0.183 Uiso 1 1 calc . . .
C2B C 0.4524(14) 0.0293(8) 0.0826(12) 0.19(2) Uani 1 1 d . . .
H2B3 H 0.4451 0.0145 0.1045 0.226 Uiso 1 1 calc . . .
H2B4 H 0.4678 0.0191 0.0618 0.226 Uiso 1 1 calc . . .
N1C N 0.2444(8) 0.0101(4) 0.4236(8) 0.127(9) Uani 1 1 d . . .
H1C1 H 0.2557 -0.0081 0.4192 0.152 Uiso 1 1 calc . . .
H1C2 H 0.2659 0.0241 0.4276 0.152 Uiso 1 1 calc . . .
N2C N 0.1571(7) 0.0206(4) 0.4133(7) 0.109(8) Uani 1 1 d . . .
H2C1 H 0.1436 0.0386 0.4126 0.130 Uiso 1 1 calc . . .
H2C2 H 0.1362 0.0060 0.4057 0.130 Uiso 1 1 calc . . .
C1C C 0.2297(11) 0.0092(10) 0.4661(9) 0.21(2) Uani 1 1 d . . .
H1C3 H 0.2359 -0.0109 0.4806 0.246 Uiso 1 1 calc . . .
H1C4 H 0.2477 0.0234 0.4902 0.246 Uiso 1 1 calc . . .
C2C C 0.1872(12) 0.0154(7) 0.4608(11) 0.159(17) Uani 1 1 d . . .
H2C3 H 0.1865 0.0331 0.4810 0.190 Uiso 1 1 calc . . .
H2C4 H 0.1754 -0.0013 0.4756 0.190 Uiso 1 1 calc . . .
N1D N 0.0152(5) 0.1709(3) -0.1225(5) 0.055(5) Uani 1 1 d . . .
H1D1 H -0.0107 0.1805 -0.1256 0.066 Uiso 1 1 calc . . .
H1D2 H 0.0369 0.1849 -0.1178 0.066 Uiso 1 1 calc . . .
N2D N 0.0113(5) 0.1097(3) -0.1159(5) 0.057(4) Uani 1 1 d . . .
H2D1 H 0.0356 0.0994 -0.1176 0.068 Uiso 1 1 calc . . .
H2D2 H -0.0077 0.0966 -0.1083 0.068 Uiso 1 1 calc . . .
C1D C 0.0121(8) 0.1534(4) -0.1685(6) 0.075(7) Uani 1 1 d . . .
H1D3 H -0.0041 0.1648 -0.1978 0.090 Uiso 1 1 calc . . .
H1D4 H 0.0417 0.1490 -0.1709 0.090 Uiso 1 1 calc . . .
C2D C -0.0110(10) 0.1256(5) -0.1655(8) 0.113(10) Uani 1 1 d . . .
H2D3 H -0.0106 0.1124 -0.1930 0.136 Uiso 1 1 calc . . .
H2D4 H -0.0418 0.1300 -0.1679 0.136 Uiso 1 1 calc . . .
N1E N -0.0540(5) 0.2613(4) 0.0947(5) 0.062(5) Uani 1 1 d . . .
H1E1 H -0.0803 0.2517 0.0886 0.074 Uiso 1 1 calc . . .
H1E2 H -0.0423 0.2631 0.1280 0.074 Uiso 1 1 calc . . .
N2E N -0.0058(5) 0.2755(4) 0.0339(5) 0.076(5) Uani 1 1 d . . .
H2E1 H 0.0232 0.2803 0.0406 0.092 Uiso 1 1 calc . . .
H2E2 H -0.0178 0.2740 0.0006 0.092 Uiso 1 1 calc . . .
C1E C -0.0608(8) 0.2903(7) 0.0727(10) 0.122(12) Uani 1 1 d . . .
H1E3 H -0.0887 0.2903 0.0460 0.147 Uiso 1 1 calc . . .
H1E4 H -0.0636 0.3048 0.0977 0.147 Uiso 1 1 calc . . .
C2E C -0.0298(9) 0.2995(5) 0.0546(9) 0.109(10) Uani 1 1 d . . .
H2E3 H -0.0078 0.3104 0.0807 0.130 Uiso 1 1 calc . . .
H2E4 H -0.0428 0.3139 0.0281 0.130 Uiso 1 1 calc . . .
N1F N 0.2492(5) 0.1675(3) -0.1394(5) 0.055(4) Uani 1 1 d . . .
H1F1 H 0.2305 0.1821 -0.1358 0.065 Uiso 1 1 calc . . .
H1F2 H 0.2740 0.1763 -0.1427 0.065 Uiso 1 1 calc . . .
N2F N 0.2510(5) 0.1079(3) -0.1294(4) 0.048(4) Uani 1 1 d . . .
H2F1 H 0.2714 0.0930 -0.1198 0.057 Uiso 1 1 calc . . .
H2F2 H 0.2241 0.1000 -0.1313 0.057 Uiso 1 1 calc . . .
C1F C 0.2276(8) 0.1489(5) -0.1847(7) 0.080(7) Uani 1 1 d . . .
H1F3 H 0.2297 0.1593 -0.2145 0.096 Uiso 1 1 calc . . .
H1F4 H 0.1964 0.1459 -0.1877 0.096 Uiso 1 1 calc . . .
C2F C 0.2507(8) 0.1193(4) -0.1798(7) 0.086(8) Uani 1 1 d . . .
H2F3 H 0.2348 0.1054 -0.2059 0.103 Uiso 1 1 calc . . .
H2F4 H 0.2808 0.1217 -0.1816 0.103 Uiso 1 1 calc . . .
N1G N 0.2898(5) 0.1665(3) 0.5126(5) 0.053(4) Uani 1 1 d . . .
H1G1 H 0.3056 0.1502 0.5088 0.064 Uiso 1 1 calc . . .
H1G2 H 0.3089 0.1815 0.5264 0.064 Uiso 1 1 calc . . .
N2G N 0.2012(5) 0.1802(3) 0.4809(5) 0.053(4) Uani 1 1 d . . .
H2G1 H 0.1849 0.1973 0.4735 0.063 Uiso 1 1 calc . . .
H2G2 H 0.1830 0.1642 0.4716 0.063 Uiso 1 1 calc . . .
C1G C 0.2618(7) 0.1592(4) 0.5443(7) 0.068(6) Uani 1 1 d . . .
H1G3 H 0.2510 0.1386 0.5375 0.082 Uiso 1 1 calc . . .
H1G4 H 0.2796 0.1603 0.5791 0.082 Uiso 1 1 calc . . .
C2G C 0.2257(7) 0.1788(4) 0.5363(6) 0.068(6) Uani 1 1 d . . .
H2G3 H 0.2360 0.1989 0.5485 0.082 Uiso 1 1 calc . . .
H2G4 H 0.2057 0.1717 0.5545 0.082 Uiso 1 1 calc . . .
N1H N 0.1658(5) 0.3176(3) 0.2743(5) 0.064(5) Uani 1 1 d . . .
H1H1 H 0.1911 0.3276 0.2896 0.077 Uiso 1 1 calc . . .
H1H2 H 0.1610 0.3191 0.2410 0.077 Uiso 1 1 calc . . .
N2H N 0.1272(5) 0.2833(3) 0.3281(5) 0.057(4) Uani 1 1 d . . .
H2H1 H 0.1016 0.2737 0.3125 0.068 Uiso 1 1 calc . . .
H2H2 H 0.1366 0.2768 0.3600 0.068 Uiso 1 1 calc . . .
C1H C 0.1292(10) 0.3311(5) 0.2877(11) 0.124(11) Uani 1 1 d . . .
H1H3 H 0.1364 0.3520 0.2973 0.149 Uiso 1 1 calc . . .
H1H4 H 0.1030 0.3309 0.2588 0.149 Uiso 1 1 calc . . .
C2H C 0.1200(8) 0.3158(5) 0.3269(8) 0.084(8) Uani 1 1 d . . .
H2H3 H 0.0891 0.3195 0.3251 0.101 Uiso 1 1 calc . . .
H2H4 H 0.1383 0.3243 0.3582 0.101 Uiso 1 1 calc . . .
O1W O 0.6041(6) 0.3686(4) 0.2932(7) 0.150(7) Uiso 1 1 d . . .
O2W O 0.3866(5) 0.2162(4) 0.2698(6) 0.108(5) Uiso 1 1 d . . .
O3W O 0.9206(5) 0.1916(3) 0.8428(5) 0.091(5) Uiso 1 1 d . . .
O4W O 0.4022(4) 0.2498(3) 0.3564(5) 0.077(4) Uiso 1 1 d . . .
O5W O 0.4126(5) 0.2113(3) -0.0390(5) 0.095(5) Uiso 1 1 d . . .
O6W O 0.3121(5) 0.2912(4) 0.1115(6) 0.109(5) Uiso 1 1 d . . .
O7W O 0.6301(9) 0.2477(6) 0.3339(10) 0.221(11) Uiso 1 1 d . . .
O8W O 0.0559(5) 0.0720(3) 0.5956(6) 0.107(5) Uiso 1 1 d . . .
O9W O 0.5250(17) 0.5031(11) 0.1161(19) 0.46(3) Uiso 1 1 d . . .
O10W O 1.3490(10) -0.1175(7) 0.9924(11) 0.255(13) Uiso 1 1 d . . .
O11W O 1.2922(10) -0.0724(7) 1.0994(11) 0.268(14) Uiso 1 1 d . . .
O12W O 0.7783(10) 0.0824(7) 0.9640(11) 0.265(13) Uiso 1 1 d . . .
O13W O 1.1441(10) -0.1234(7) 0.9792(11) 0.272(14) Uiso 1 1 d . . .
O14W O 0.5634(8) 0.4193(5) 0.3218(9) 0.199(10) Uiso 1 1 d . . .
O15W O 0.0888(5) 0.1190(4) 0.5498(6) 0.117(6) Uiso 1 1 d . . .
O16W O 1.0168(10) 0.3203(6) 1.1886(10) 0.244(12) Uiso 1 1 d . . .
O17W O 0.5924(7) 0.3123(5) 0.2575(8) 0.169(8) Uiso 1 1 d . . .
O18W O 1.0334(6) -0.0700(4) 0.8580(6) 0.125(6) Uiso 1 1 d . . .
O19W O 0.1347(6) 0.1642(4) 0.6091(6) 0.129(6) Uiso 1 1 d . . .
O20W O 0.6430(7) 0.3970(5) 0.2303(7) 0.163(8) Uiso 1 1 d . . .
O21W O 0.5930(6) 0.4450(4) 0.1927(6) 0.117(6) Uiso 1 1 d . . .
O22W C 0.4745(5) 0.2245(3) 0.4227(6) 0.032(4) Uiso 1 1 d . . .
O23W C 0.4210(7) 0.1854(4) 0.0495(7) 0.072(6) Uiso 1 1 d . . .
O24W O 1.1325(15) -0.0710(11) 0.9816(17) 0.41(2) Uiso 1 1 d . . .
O25W O 0.5552(14) 0.0659(9) 0.5351(15) 0.37(2) Uiso 1 1 d . . .
C101 C 1.3656(12) -0.1147(8) 1.1135(13) 0.192(15) Uiso 1 1 d . . .
C102 C 0.4438(19) 0.5210(13) 0.106(2) 0.33(3) Uiso 1 1 d . . .
C103 C 0.9958(10) 0.0385(7) 0.8002(11) 0.144(11) Uiso 1 1 d . . .
C104 C 1.353(2) -0.0142(17) 1.030(3) 0.43(4) Uiso 1 1 d . . .
C105 C 0.9881(14) 0.3720(10) 1.1269(16) 0.241(19) Uiso 1 1 d . . .
C106 C 0.5595(13) 0.1163(9) 0.5774(14) 0.203(16) Uiso 1 1 d . . .
C107 C 0.5000(16) 0.1639(11) 0.4132(17) 0.27(2) Uiso 1 1 d . . .
C108 C 0.4452(11) 0.1669(8) 0.2862(13) 0.176(13) Uiso 1 1 d . . .
C109 C 1.374(2) -0.0361(14) 0.891(2) 0.37(3) Uiso 1 1 d . . .
C110 C 1.4180(13) 0.0574(9) 1.2695(15) 0.206(16) Uiso 1 1 d . . .
C111 C 0.5042(14) 0.2511(9) 0.2146(14) 0.219 Uiso 1 1 d . . .

loop_
_atom_site_aniso_label
_atom_site_aniso_U_11
_atom_site_aniso_U_22
_atom_site_aniso_U_33
_atom_site_aniso_U_23
_atom_site_aniso_U_13
_atom_site_aniso_U_12
Pd1 0.1139(16) 0.0281(9) 0.0540(11) -0.0033(8) 0.0288(10) -0.0002(9)
Pd2 0.0742(13) 0.0749(12) 0.0425(10) 0.0030(9) 0.0210(9) 0.0054(10)
Pd3 0.162(2) 0.0386(10) 0.0759(13) 0.0099(9) 0.0734(14) -0.0014(11)
Pd4 0.0593(11) 0.0477(10) 0.0336(9) -0.0007(8) 0.0111(8) -0.0072(8)
Pd5 0.0592(11) 0.0623(11) 0.0409(9) -0.0106(8) 0.0229(8) -0.0040(9)
Pd6 0.0685(12) 0.0442(9) 0.0368(9) 0.0005(8) 0.0229(8) 0.0013(8)
Pd7 0.0727(12) 0.0323(9) 0.0328(8) -0.0054(7) 0.0186(8) -0.0005(8)
Pd8 0.0707(12) 0.0355(9) 0.0389(9) -0.0019(7) 0.0242(8) -0.0041(8)
C1 0.13(2) 0.048(14) 0.13(2) 0.047(14) 0.089(18) 0.069(14)
Br1 0.131(3) 0.0642(17) 0.144(3) 0.0197(18) 0.052(2) 0.0119(17)
Br2 0.208(4) 0.079(2) 0.177(3) -0.017(2) 0.132(3) 0.010(2)
Br3 0.143(3) 0.0722(19) 0.113(2) -0.0174(16) 0.048(2) 0.0114(18)
Br4 0.130(2) 0.0556(15) 0.0912(18) -0.0017(14) 0.0496(17) 0.0159(15)
N100 0.04(2) 0.39(7) 0.13(3) -0.13(4) 0.007(17) 0.02(3)
O101 0.142(19) 0.077(12) 0.106(14) -0.005(10) 0.037(13) 0.033(12)
O102 0.099(17) 0.141(18) 0.19(2) 0.006(16) 0.074(15) -0.030(13)
O103 0.21(3) 0.21(3) 0.21(3) -0.01(2) 0.07(2) -0.12(2)
N200 0.080(18) 0.050(14) 0.083(16) -0.020(12) 0.033(14) -0.036(14)
O201 0.147(19) 0.072(13) 0.130(16) 0.019(11) 0.053(15) 0.005(12)
O202 0.129(16) 0.055(11) 0.088(13) 0.016(9) 0.000(11) 0.022(10)
O203 0.126(14) 0.070(11) 0.071(11) 0.015(9) 0.038(10) -0.015(10)
N300 0.078(17) 0.091(19) 0.040(14) 0.002(14) 0.013(12) 0.021(14)
O301 0.115(14) 0.083(12) 0.066(11) -0.003(10) 0.041(10) -0.006(10)
O302 0.077(12) 0.081(12) 0.065(11) -0.011(9) 0.010(9) -0.004(9)
O303 0.091(13) 0.077(11) 0.096(13) 0.031(10) 0.035(10) 0.012(10)
N400 0.55(7) 0.17(3) 0.053(18) -0.032(19) 0.13(3) -0.24(4)
O401 0.23(2) 0.17(2) 0.109(18) 0.037(15) 0.096(18) -0.005(17)
O403 0.135(18) 0.077(14) 0.25(3) -0.047(16) 0.028(18) -0.008(12)
N500 0.037(12) 0.059(14) 0.043(12) -0.011(11) -0.006(10) -0.015(11)
O501 0.054(10) 0.063(10) 0.061(10) 0.000(8) 0.024(8) -0.010(8)
O502 0.094(12) 0.056(10) 0.045(9) 0.005(8) 0.011(8) 0.003(9)
O503 0.063(10) 0.064(9) 0.042(8) 0.003(7) 0.029(7) -0.008(8)
N600 0.059(13) 0.068(15) 0.063(15) 0.006(13) 0.004(11) 0.014(11)
O601 0.21(2) 0.143(17) 0.036(9) -0.042(10) 0.025(11) 0.068(14)
O602 0.051(10) 0.073(11) 0.060(9) 0.005(9) 0.015(8) -0.017(8)
O603 0.159(18) 0.085(13) 0.082(13) 0.027(11) 0.012(12) 0.012(12)
N700 0.10(2) 0.19(3) 0.029(14) -0.003(17) 0.024(15) 0.005(18)
O701 0.20(2) 0.087(12) 0.093(14) -0.021(11) 0.076(14) -0.031(12)
O702 0.154(19) 0.165(18) 0.067(12) -0.016(12) 0.057(12) -0.056(14)
O703 0.091(16) 0.123(16) 0.131(17) -0.047(13) 0.054(13) -0.021(12)
O801 0.24(3) 0.132(18) 0.128(17) 0.041(15) 0.060(19) 0.109(18)
O802 0.23(3) 0.23(3) 0.41(5) -0.17(3) 0.14(3) -0.10(2)
O803 0.090(18) 0.21(3) 0.54(6) -0.07(3) 0.11(3) 0.040(17)
N900 0.043(15) 0.14(3) 0.050(14) -0.033(15) -0.005(12) 0.005(16)
O901 0.116(15) 0.071(12) 0.078(12) -0.018(9) 0.040(11) -0.007(10)
O902 0.21(2) 0.042(10) 0.100(14) 0.031(10) 0.034(13) 0.006(12)
O903 0.107(16) 0.131(16) 0.148(17) 0.078(14) 0.075(14) 0.057(13)
O111 0.16(2) 0.36(4) 0.14(2) 0.08(2) 0.030(17) -0.03(3)
O112 0.148(19) 0.105(16) 0.18(2) -0.059(15) 0.039(16) 0.022(14)
O113 0.26(3) 0.017(9) 0.19(2) -0.027(11) 0.081(19) -0.024(11)
N120 0.028(13) 0.055(12) 0.12(2) -0.022(15) -0.003(14) -0.004(10)
O121 0.13(2) 0.54(5) 0.046(12) -0.03(2) 0.003(13) 0.05(3)
O122 0.054(11) 0.093(12) 0.051(9) -0.031(10) -0.017(8) 0.005(9)
O123 0.17(2) 0.24(2) 0.127(16) -0.064(16) 0.111(16) -0.120(17)
N140 0.123 0.195 0.299 0.108 0.154 0.035
O141 0.122 0.062 0.051 -0.011 0.039 -0.017
O142 0.205 0.114 0.296 0.128 0.122 0.035
C11A 0.049(14) 0.054(13) 0.025(11) -0.012(10) 0.021(10) 0.022(10)
C12A 0.035(12) 0.075(14) 0.034(12) 0.019(11) 0.016(10) 0.015(10)
C13A 0.033(13) 0.051(12) 0.019(10) 0.007(9) 0.003(9) -0.013(10)
C14A 0.034(13) 0.084(15) 0.025(11) 0.010(11) 0.015(10) 0.011(11)
C15A 0.059(15) 0.057(13) 0.025(11) -0.004(10) 0.026(11) 0.023(11)
C16A 0.029(12) 0.037(11) 0.029(11) -0.004(9) -0.009(9) -0.009(9)
N21A 0.052(11) 0.048(10) 0.055(11) 0.010(8) 0.037(9) -0.013(9)
C21A 0.070(15) 0.035(11) 0.032(11) 0.009(10) 0.026(11) -0.010(10)
C22A 0.062(15) 0.036(12) 0.048(13) -0.014(10) 0.018(11) -0.008(11)
C23A 0.069(15) 0.032(11) 0.029(11) -0.008(9) 0.012(10) -0.010(11)
C24A 0.098(19) 0.060(15) 0.082(17) -0.021(14) 0.045(15) -0.030(13)
C25A 0.085(18) 0.052(14) 0.035(12) 0.019(11) 0.039(12) 0.021(13)
N31A 0.067(13) 0.043(10) 0.039(10) -0.006(8) 0.035(9) -0.001(9)
C31A 0.108(19) 0.043(13) 0.056(14) -0.003(11) 0.058(14) -0.030(12)
C32A 0.026(12) 0.054(13) 0.061(14) -0.006(11) 0.023(11) -0.006(10)
C33A 0.074(19) 0.094(18) 0.070(17) -0.033(14) 0.041(15) -0.028(14)
C34A 0.034(14) 0.15(2) 0.075(17) -0.037(17) 0.027(13) -0.040(14)
C35A 0.047(16) 0.109(19) 0.028(12) -0.029(12) -0.009(11) -0.025(14)
N41A 0.063(13) 0.044(10) 0.022(8) 0.005(7) 0.014(8) -0.006(9)
N42A 0.031(10) 0.037(9) 0.044(10) 0.012(8) 0.010(8) -0.013(8)
C41A 0.018(12) 0.047(13) 0.081(15) -0.004(12) 0.012(11) -0.008(10)
C43A 0.031(13) 0.049(13) 0.022(10) -0.006(9) 0.007(10) -0.014(10)
C44A 0.067(17) 0.049(13) 0.029(11) -0.012(10) 0.004(11) -0.011(12)
C45A 0.075(17) 0.038(12) 0.039(12) -0.007(9) 0.028(12) 0.003(11)
C11B 0.054(16) 0.103(19) 0.013(10) 0.019(12) -0.009(10) -0.017(14)
C12B 0.051(15) 0.058(14) 0.051(13) 0.018(11) 0.023(12) -0.015(12)
C13B 0.056(16) 0.057(15) 0.041(13) -0.019(11) 0.017(12) -0.007(13)
C14B 0.022(12) 0.058(14) 0.031(11) -0.019(10) -0.008(9) 0.018(10)
C15B 0.089(19) 0.034(13) 0.038(13) 0.003(10) 0.026(13) 0.005(13)
C16B 0.067(16) 0.051(14) 0.026(11) 0.002(10) 0.005(11) -0.010(13)
N21B 0.061(13) 0.032(10) 0.048(11) 0.002(8) 0.017(10) -0.002(9)
C21B 0.09(2) 0.033(13) 0.047(14) 0.021(11) 0.031(14) 0.007(12)
C22B 0.068(16) 0.058(14) 0.045(13) -0.011(11) 0.043(12) -0.013(12)
C23B 0.042(15) 0.049(14) 0.100(19) 0.032(13) 0.014(14) 0.022(12)
C24B 0.10(2) 0.060(15) 0.038(13) 0.023(12) 0.022(13) -0.025(14)
C25B 0.061(16) 0.069(15) 0.067(15) -0.004(13) 0.036(13) -0.003(12)
N31B 0.087(13) 0.029(9) 0.038(10) 0.001(8) 0.018(9) -0.004(10)
C31B 0.093(19) 0.049(15) 0.009(10) -0.001(10) 0.011(12) -0.007(13)
C32B 0.086(19) 0.009(11) 0.09(2) -0.019(13) 0.031(16) -0.019(12)
C33B 0.15(3) 0.071(18) 0.023(12) 0.023(13) 0.011(14) 0.033(18)
C34B 0.057(17) 0.10(2) 0.077(18) 0.015(16) 0.016(15) 0.010(15)
C35B 0.092(19) 0.019(11) 0.051(14) 0.026(10) 0.020(13) 0.003(12)
N41B 0.049(13) 0.066(12) 0.021(9) -0.013(8) -0.013(9) 0.004(10)
N42B 0.094(14) 0.042(10) 0.014(8) -0.014(8) 0.018(9) -0.005(9)
C41B 0.061(16) 0.039(13) 0.046(13) 0.006(11) 0.021(12) 0.022(12)
C42B 0.15(2) 0.018(11) 0.062(15) -0.010(11) 0.080(18) -0.006(14)
C43B 0.046(15) 0.056(13) 0.037(12) -0.004(11) 0.027(12) 0.009(11)
C44B 0.087(18) 0.036(12) 0.051(14) 0.014(11) 0.040(13) 0.017(12)
C45B 0.061(14) 0.052(13) 0.021(10) 0.003(9) 0.008(10) 0.003(10)
C11C 0.15(2) 0.053(15) 0.060(15) 0.013(13) 0.067(16) -0.012(15)
C12C 0.14(2) 0.032(12) 0.039(13) -0.011(11) 0.044(14) 0.009(13)
C13C 0.082(17) 0.016(11) 0.057(14) -0.015(10) 0.008(12) -0.017(10)
C14C 0.13(2) 0.029(12) 0.039(12) -0.003(10) 0.049(13) 0.010(12)
C15C 0.18(3) 0.029(13) 0.044(14) 0.019(11) 0.046(15) 0.000(14)
C16C 0.23(3) 0.025(12) 0.070(16) -0.010(11) 0.098(19) -0.027(15)
N21C 0.157(18) 0.042(10) 0.038(10) -0.010(8) 0.037(11) -0.052(11)
C21C 0.15(2) 0.030(12) 0.107(18) 0.034(12) 0.094(18) 0.025(13)
C23C 0.22(3) 0.09(2) 0.11(2) -0.057(17) 0.10(2) -0.019(19)
C25C 1.16(9) 0.27(3) 0.62(7) -0.38(3) 0.82(7) -0.522
N31C 0.045(12) 0.026(9) 0.067(12) -0.020(9) -0.001(9) -0.013(8)
C31C 0.034(13) 0.045(13) 0.047(13) -0.004(11) 0.011(11) -0.010(10)
C32C 0.10(2) 0.038(13) 0.035(13) -0.007(10) 0.021(13) -0.013(13)
C33C 0.10(2) 0.058(16) 0.089(19) 0.032(14) 0.060(17) 0.024(15)
C34C 0.11(2) 0.052(15) 0.063(15) -0.029(12) 0.023(15) -0.025(14)
C35C 0.11(2) 0.033(12) 0.064(15) -0.001(11) 0.069(16) 0.020(13)
N41C 0.086(14) 0.017(9) 0.051(11) 0.012(8) 0.013(10) -0.010(9)
N42C 0.101(14) 0.035(10) 0.037(10) 0.013(8) 0.028(10) 0.006(10)
C41C 0.11(2) 0.059(16) 0.037(13) 0.004(11) 0.031(13) -0.028(13)
C42C 0.15(2) 0.036(13) 0.036(12) -0.005(11) 0.049(14) 0.036(14)
C43C 0.12(2) 0.052(15) 0.072(16) -0.009(13) 0.071(16) -0.009(14)
C44C 0.14(2) 0.029(12) 0.037(13) -0.006(10) 0.038(14) 0.004(13)
C45C 0.14(2) 0.014(11) 0.073(15) -0.004(10) 0.061(15) -0.012(12)
C11D 0.061(16) 0.045(14) 0.033(13) 0.000(11) 0.019(12) -0.016(12)
C12D 0.038(15) 0.10(2) 0.036(14) -0.006(14) 0.005(11) -0.019(14)
C13D 0.12(2) 0.033(13) 0.058(15) -0.035(13) 0.063(16) -0.031(15)
C14D 0.049(13) 0.066(14) 0.044(12) -0.024(11) 0.039(11) -0.025(11)
C15D 0.078(17) 0.022(11) 0.045(13) -0.006(10) 0.022(12) -0.012(11)
C16D 0.038(13) 0.058(14) 0.027(11) -0.008(10) -0.014(10) -0.017(11)
N21D 0.054(13) 0.059(11) 0.042(11) -0.004(9) 0.017(10) -0.008(10)
C21D 0.055(16) 0.072(16) 0.027(12) 0.013(11) -0.002(11) -0.036(12)
C22D 0.048(16) 0.067(17) 0.039(14) -0.017(13) -0.015(12) -0.030(13)
C23D 0.16(3) 0.051(16) 0.040(15) 0.018(13) 0.043(17) 0.018(18)
C24D 0.11(2) 0.089(19) 0.066(17) -0.028(15) 0.058(17) -0.036(16)
C25D 0.08(2) 0.11(2) 0.068(16) -0.006(15) 0.048(15) -0.042(16)
N31D 0.059(13) 0.079(14) 0.055(11) 0.017(11) 0.017(10) -0.001(12)
C31D 0.091(19) 0.017(11) 0.047(13) -0.002(10) 0.026(13) -0.005(12)
C32D 0.068(17) 0.087(19) 0.044(14) 0.010(14) 0.022(13) -0.040(16)
C33D 0.09(2) 0.063(17) 0.078(17) -0.004(14) 0.030(15) 0.006(15)
C34D 0.14(3) 0.07(2) 0.23(5) -0.07(3) 0.13(3) -0.08(2)
C35D 0.09(3) 0.09(2) 0.15(3) -0.02(2) 0.09(3) -0.02(2)
N41D 0.063(12) 0.033(10) 0.041(10) -0.029(9) 0.022(9) -0.035(9)
N42D 0.051(11) 0.047(10) 0.031(9) -0.029(8) 0.020(8) -0.017(8)
C41D 0.064(15) 0.030(11) 0.026(11) 0.001(10) 0.001(10) -0.004(11)
C42D 0.051(14) 0.061(14) 0.026(11) 0.012(11) 0.014(10) 0.000(11)
C43D 0.13(2) 0.029(12) 0.037(13) 0.017(11) 0.052(14) 0.023(13)
C44D 0.082(17) 0.036(12) 0.049(14) -0.010(11) 0.045(13) -0.004(12)
C45D 0.064(14) 0.041(12) 0.042(12) -0.022(10) 0.007(11) -0.040(11)
N1A 0.101(16) 0.020(9) 0.103(15) -0.023(9) 0.022(12) 0.008(10)
N2A 0.075(14) 0.051(11) 0.073(13) -0.003(10) 0.010(11) -0.008(11)
C1A 0.09(3) 0.28(5) 0.11(3) 0.05(3) -0.04(2) 0.07(3)
C2A 0.14(3) 0.20(4) 0.20(4) -0.14(3) 0.04(3) 0.00(3)
N1B 0.10(2) 0.13(2) 0.127(19) 0.036(16) 0.040(16) -0.015(15)
N2B 0.114(17) 0.055(12) 0.089(14) 0.011(11) 0.036(13) 0.009(11)
C1B 0.06(2) 0.17(4) 0.21(5) 0.05(4) 0.02(3) 0.00(2)
C2B 0.27(6) 0.16(4) 0.15(4) 0.06(3) 0.09(4) 0.18(4)
N1C 0.23(3) 0.065(13) 0.132(18) 0.023(13) 0.124(19) 0.053(15)
N2C 0.18(2) 0.095(15) 0.073(14) 0.026(13) 0.075(15) -0.029(15)
C1C 0.15(3) 0.43(6) 0.054(19) 0.00(3) 0.06(2) -0.10(4)
C2C 0.21(4) 0.18(3) 0.12(3) 0.11(2) 0.12(3) 0.13(3)
N1D 0.104(14) 0.023(8) 0.053(10) 0.010(8) 0.046(10) -0.002(8)
N2D 0.065(12) 0.053(10) 0.037(10) -0.015(8) -0.007(8) -0.003(9)
C1D 0.15(2) 0.053(14) 0.022(12) 0.008(11) 0.023(13) -0.029(14)
C2D 0.21(3) 0.068(17) 0.045(15) 0.028(14) 0.004(17) 0.030(19)
N1E 0.069(13) 0.071(12) 0.038(10) 0.008(9) 0.004(9) 0.026(10)
N2E 0.083(14) 0.102(15) 0.036(10) 0.007(10) 0.006(9) -0.006(11)
C1E 0.08(2) 0.17(3) 0.15(3) -0.03(2) 0.08(2) 0.03(2)
C2E 0.14(3) 0.065(17) 0.13(2) -0.021(16) 0.05(2) 0.058(18)
N1F 0.060(12) 0.060(11) 0.053(11) 0.029(9) 0.031(9) 0.024(9)
N2F 0.080(12) 0.030(9) 0.022(8) 0.006(7) -0.004(8) 0.008(8)
C1F 0.13(2) 0.077(18) 0.031(13) 0.017(13) 0.019(13) -0.011(15)
C2F 0.18(3) 0.033(13) 0.047(14) 0.015(11) 0.039(15) 0.027(15)
N1G 0.068(12) 0.055(10) 0.041(10) -0.008(8) 0.022(9) -0.012(9)
N2G 0.075(12) 0.044(10) 0.040(10) -0.007(8) 0.019(9) 0.010(9)
C1G 0.095(19) 0.057(14) 0.051(14) 0.038(12) 0.018(13) 0.021(13)
C2G 0.10(2) 0.068(15) 0.023(12) -0.012(11) 0.004(12) -0.007(14)
N1H 0.097(14) 0.044(10) 0.059(11) 0.001(9) 0.035(10) 0.004(10)
N2H 0.055(11) 0.057(11) 0.054(11) -0.008(9) 0.009(9) -0.005(9)
C1H 0.20(3) 0.043(15) 0.18(3) 0.026(17) 0.14(3) 0.036(17)
C2H 0.13(2) 0.066(17) 0.080(17) -0.014(14) 0.068(16) -0.010(15)

loop_
_atom_type_symbol
_atom_type_description
_atom_type_scat_dispersion_real
_atom_type_scat_dispersion_imag
_atom_type_scat_source
C C 0.0033 0.0016 'International Tables Vol C Tables 4.2.6.8 and 6.1.1.4'
H H 0.0000 0.0000 'International Tables Vol C Tables 4.2.6.8 and 6.1.1.4'
N N 0.0061 0.0033 'International Tables Vol C Tables 4.2.6.8 and 6.1.1.4'
O O 0.0106 0.0060 'International Tables Vol C Tables 4.2.6.8 and 6.1.1.4'
Br Br -0.2901 2.4595 'International Tables Vol C Tables 4.2.6.8 and 6.1.1.4'
Pd Pd -0.9988 1.0072 'International Tables Vol C Tables 4.2.6.8 and 6.1.1.4'

loop_
_geom_angle_atom_site_label_1
_geom_angle_atom_site_label_2
_geom_angle_atom_site_label_3
_geom_angle
_geom_angle_site_symmetry_1
_geom_angle_site_symmetry_3
_geom_angle_publ_flag
N1A Pd1 N2A 85.7(7) . . ?
N1A Pd1 N31B 176.1(6) . . ?
N2A Pd1 N31B 91.7(6) . . ?
N1A Pd1 N41C 92.3(6) . . ?
N2A Pd1 N41C 178.0(7) . . ?
N31B Pd1 N41C 90.3(6) . . ?
N1B Pd2 N2B 82.9(10) . . ?
N1B Pd2 N21C 93.9(8) . . ?
N2B Pd2 N21C 176.7(7) . . ?
N1B Pd2 N42B 177.8(7) . . ?
N2B Pd2 N42B 97.7(6) . . ?
N21C Pd2 N42B 85.5(6) . . ?
N1C Pd3 N31D 172.8(7) . . ?
N1C Pd3 N2C 84.3(9) . . ?
N31D Pd3 N2C 90.4(8) . . ?
N1C Pd3 N42C 92.2(7) . . ?
N31D Pd3 N42C 93.0(6) . . ?
N2C Pd3 N42C 176.2(8) . . ?
N1D Pd4 N2D 85.1(6) . . ?
N1D Pd4 N21B 174.9(6) . . ?
N2D Pd4 N21B 91.5(6) . . ?
N1D Pd4 N41A 94.0(5) . . ?
N2D Pd4 N41A 177.7(6) . . ?
N21B Pd4 N41A 89.2(5) . . ?
N2E Pd5 N1E 83.0(7) . . ?
N2E Pd5 N42A 92.5(6) . . ?
N1E Pd5 N42A 175.5(6) . . ?
N2E Pd5 N21D 176.4(6) . . ?
N1E Pd5 N21D 93.5(6) . . ?
N42A Pd5 N21D 91.0(5) . . ?
N2F Pd6 N21A 175.8(5) . . ?
N2F Pd6 N1F 84.1(6) . . ?
N21A Pd6 N1F 91.8(6) . . ?
N2F Pd6 N41B 92.1(5) . . ?
N21A Pd6 N41B 92.0(6) . . ?
N1F Pd6 N41B 175.6(6) . . ?
N31C Pd7 N2G 173.8(6) . . ?
N31C Pd7 N1G 88.6(6) . . ?
N2G Pd7 N1G 85.6(6) . . ?
N31C Pd7 N42D 92.4(6) . . ?
N2G Pd7 N42D 93.5(5) . . ?
N1G Pd7 N42D 178.9(6) . . ?
N1H Pd8 N2H 84.5(6) . . ?
N1H Pd8 N41D 174.9(5) . . ?
N2H Pd8 N41D 90.5(6) . . ?
N1H Pd8 N31A 91.8(6) . . ?
N2H Pd8 N31A 176.2(6) . . ?
N41D Pd8 N31A 93.2(5) . . ?
Br2 C1 Br3 112.2(14) . . ?
Br2 C1 Br1 107.1(10) . . ?
Br3 C1 Br1 108.4(11) . . ?
Br2 C1 Br4 110.6(11) . . ?
Br3 C1 Br4 109.3(10) . . ?
Br1 C1 Br4 109.2(13) . . ?
O101 N100 O102 115(5) . . ?
O101 N100 O103 131(5) . . ?
O102 N100 O103 114(3) . . ?
O203 N200 O201 117(2) . . ?
O203 N200 O202 125(2) . . ?
O201 N200 O202 118(2) . . ?
O302 N300 O301 123(2) . . ?
O302 N300 O303 121(2) . . ?
O301 N300 O303 116(2) . . ?
O402 N400 O401 126(3) . . ?
O402 N400 O403 121(3) . . ?
O401 N400 O403 112(2) . . ?
O501 N500 O503 123(2) . . ?
O501 N500 O502 120.3(19) . . ?
O503 N500 O502 116.6(18) . . ?
O601 N600 O602 120(2) . . ?
O601 N600 O603 123(2) . . ?
O602 N600 O603 117(2) . . ?
O702 N700 O703 125(2) . . ?
O702 N700 O701 116(3) . . ?
O703 N700 O701 119(2) . . ?
O802 N800 O803 123(3) . . ?
O802 N800 O801 113(3) . . ?
O803 N800 O801 124(3) . . ?
O903 N900 O901 119(3) . . ?
O903 N900 O902 122(3) . . ?
O901 N900 O902 120(2) . . ?
O112 N110 O113 134(6) . . ?
O112 N110 O111 120(5) . . ?
O113 N110 O111 106(4) . . ?
O122 N120 O121 128(2) . . ?
O122 N120 O123 129.9(19) . . ?
O121 N120 O123 101.6(19) . . ?
O132 N130 O131 125(3) . . ?
O132 N130 O133 123(3) . . ?
O131 N130 O133 109(2) . . ?
N130 O133 N130 119(3) . 2_656 ?
O151 N150 O152 135(3) . . ?
O151 N150 O153 95(2) . . ?
O152 N150 O153 109(2) . . ?
O141 N140 O143 123(3) . . ?
O141 N140 O142 129(3) . . ?
O143 N140 O142 103(3) . . ?
C12A C11A C16A 120.6(15) . . ?
C12A C11A C22A 117.5(18) . . ?
C16A C11A C22A 121.6(16) . . ?
C11A C12A C13A 118.9(17) . . ?
C14A C13A C12A 116.4(17) . . ?
C14A C13A C32A 122.7(16) . . ?
C12A C13A C32A 120.1(17) . . ?
C13A C14A C15A 127.8(16) . . ?
C16A C15A C41A 123.5(17) . . ?
C16A C15A C14A 110.8(17) . . ?
C41A C15A C14A 125.7(16) . . ?
C15A C16A C11A 124.6(16) . . ?
C25A N21A C21A 117.8(16) . . ?
C25A N21A Pd6 121.2(13) . . ?
C21A N21A Pd6 121.0(12) . . ?
N21A C21A C22A 121.7(17) . . ?
C23A C22A C21A 120.8(17) . . ?
C23A C22A C11A 121.5(17) . . ?
C21A C22A C11A 117.2(17) . . ?
C22A C23A C24A 117.6(17) . . ?
C23A C24A C25A 116.2(18) . . ?
N21A C25A C24A 125.5(17) . . ?
C35A N31A C31A 119.7(16) . . ?
C35A N31A Pd8 122.6(15) . . ?
C31A N31A Pd8 117.6(14) . . ?
N31A C31A C32A 124.1(19) . . ?
C33A C32A C31A 114(2) . . ?
C33A C32A C13A 123.3(18) . . ?
C31A C32A C13A 123.0(18) . . ?
C32A C33A C34A 123(2) . . ?
C35A C34A C33A 118.1(19) . . ?
N31A C35A C34A 120.9(19) . . ?
C43A N41A C42A 125.7(17) . . ?
C43A N41A Pd4 117.3(13) . . ?
C42A N41A Pd4 116.9(14) . . ?
C44A N42A C43A 120.0(16) . . ?
C44A N42A Pd5 116.2(14) . . ?
C43A N42A Pd5 123.7(13) . . ?
C42A C41A C15A 122.1(19) . . ?
C42A C41A C44A 116.3(18) . . ?
C15A C41A C44A 121.7(17) . . ?
N41A C42A C41A 118.3(19) . . ?
N41A C43A N42A 117.9(17) . . ?
N41A C43A C45A 123.3(17) . . ?
N42A C43A C45A 118.8(17) . . ?
N42A C44A C41A 121.5(17) . . ?
C12B C11B C16B 117(2) . . ?
C12B C11B C22B 123.6(19) . . ?
C16B C11B C22B 119(2) . . ?
C13B C12B C11B 120.8(19) . . ?
C12B C13B C14B 119(2) . . ?
C12B C13B C32B 121(2) . . ?
C14B C13B C32B 120(2) . . ?
C15B C14B C13B 123.4(19) . . ?
C14B C15B C16B 119(2) . . ?
C14B C15B C41B 125(2) . . ?
C16B C15B C41B 115.9(19) . . ?
C15B C16B C11B 120(2) . . ?
C21B N21B C25B 122.2(19) . . ?
C21B N21B Pd4 118.1(14) . . ?
C25B N21B Pd4 119.5(15) . . ?
N21B C21B C22B 125(2) . . ?
C23B C22B C21B 116.6(19) . . ?
C23B C22B C11B 118.7(19) . . ?
C21B C22B C11B 124.7(17) . . ?
C24B C23B C22B 115(2) . . ?
C23B C24B C25B 129(2) . . ?
N21B C25B C24B 112.5(18) . . ?
C31B N31B C35B 117.5(17) . . ?
C31B N31B Pd1 120.4(15) . . ?
C35B N31B Pd1 122.1(14) . . ?
N31B C31B C32B 125(2) . . ?
C31B C32B C33B 118(2) . . ?
C31B C32B C13B 124(2) . . ?
C33B C32B C13B 118(2) . . ?
C32B C33B C34B 119(2) . . ?
C35B C34B C33B 121(2) . . ?
C34B C35B N31B 119.2(18) . . ?
C44B N41B C43B 123.9(18) . . ?
C44B N41B Pd6 119.5(14) . . ?
C43B N41B Pd6 116.6(15) . . ?
C43B N42B C42B 112.8(18) . . ?
C43B N42B Pd2 125.8(14) . . ?
C42B N42B Pd2 121.2(15) . . ?
C44B C41B C42B 115(2) . . ?
C44B C41B C15B 125(2) . . ?
C42B C41B C15B 120.2(19) . . ?
N42B C42B C41B 127(2) . . ?
N41B C43B N42B 121.4(17) . . ?
N41B C43B C45B 123(2) . . ?
N42B C43B C45B 115.5(18) . . ?
N41B C44B C41B 120(2) . . ?
C12C C11C C16C 119.0(18) . . ?
C12C C11C C22C 123.6(18) . . ?
C16C C11C C22C 117.4(18) . . ?
C13C C12C C11C 122.0(19) . . ?
C14C C13C C12C 122.1(18) . . ?
C14C C13C C32C 116(2) . . ?
C12C C13C C32C 121.3(17) . . ?
C13C C14C C15C 118.7(18) . . ?
C16C C15C C14C 121.3(18) . . ?
C16C C15C C41C 117.2(18) . . ?
C14C C15C C41C 121.5(18) . . ?
C11C C16C C15C 116.3(18) . . ?
C21C N21C C25C 120.0 . . ?
C21C N21C Pd2 118.4(8) . . ?
C25C N21C Pd2 120.2(8) . . ?
C22C C21C N21C 120.0 . . ?
C21C C22C C23C 120.0 . . ?
C21C C22C C11C 119.1(13) . . ?
C23C C22C C11C 120.8(13) . . ?
C22C C23C C24C 120.0 . . ?
C23C C24C C25C 120.0 . . ?
C24C C25C N21C 120.0 . . ?
C35C N31C C31C 118.6(18) . . ?
C35C N31C Pd7 122.2(14) . . ?
C31C N31C Pd7 119.2(14) . . ?
N31C C31C C32C 123.3(19) . . ?
C31C C32C C33C 118.8(19) . . ?
C31C C32C C13C 124(2) . . ?
C33C C32C C13C 117(2) . . ?
C34C C33C C32C 118(2) . . ?
C35C C34C C33C 114(2) . . ?
N31C C35C C34C 126.9(19) . . ?
C42C N41C C43C 123.3(18) . . ?
C42C N41C Pd1 115.8(14) . . ?
C43C N41C Pd1 120.9(13) . . ?
C43C N42C C44C 119.7(17) . . ?
C43C N42C Pd3 124.4(14) . . ?
C44C N42C Pd3 115.7(12) . . ?
C44C C41C C42C 114.0(19) . . ?
C44C C41C C15C 119(2) . . ?
C42C C41C C15C 126(2) . . ?
N41C C42C C41C 122.6(19) . . ?
N42C C43C N41C 117.6(19) . . ?
N42C C43C C45C 120.0(18) . . ?
N41C C43C C45C 122(2) . . ?
C41C C44C N42C 122.2(17) . . ?
C16D C11D C22D 121(2) . . ?
C16D C11D C12D 119(2) . . ?
C22D C11D C12D 120(2) . . ?
C13D C12D C11D 119(2) . . ?
C12D C13D C14D 126(2) . . ?
C12D C13D C32D 124(2) . . ?
C14D C13D C32D 110(2) . . ?
C13D C14D C15D 114(2) . . ?
C16D C15D C14D 120.0(19) . . ?
C16D C15D C41D 123.1(17) . . ?
C14D C15D C41D 116.6(19) . . ?
C15D C16D C11D 122(2) . . ?
C25D N21D C21D 125.1(18) . . ?
C25D N21D Pd5 115.4(15) . . ?
C21D N21D Pd5 119.4(14) . . ?
N21D C21D C22D 123.4(19) . . ?
C23D C22D C21D 116(2) . . ?
C23D C22D C11D 120(2) . . ?
C21D C22D C11D 124(2) . . ?
C22D C23D C24D 124(2) . . ?
C25D C24D C23D 116(2) . . ?
N21D C25D C24D 115(2) . . ?
C31D N31D C35D 119(2) . . ?
C31D N31D Pd3 122.3(17) . . ?
C35D N31D Pd3 118(2) . . ?
N31D C31D C32D 125(2) . . ?
C31D C32D C33D 117(2) . . ?
C31D C32D C13D 125(2) . . ?
C33D C32D C13D 118(2) . . ?
C32D C33D C34D 114(2) . . ?
C35D C34D C33D 126(4) . . ?
C34D C35D N31D 119(4) . . ?
C42D N41D C43D 122.1(17) . . ?
C42D N41D Pd8 118.9(14) . . ?
C43D N41D Pd8 118.9(12) . . ?
C44D N42D C43D 118.4(17) . . ?
C44D N42D Pd7 119.3(13) . . ?
C43D N42D Pd7 122.2(14) . . ?
C44D C41D C42D 112.4(17) . . ?
C44D C41D C15D 126.3(18) . . ?
C42D C41D C15D 121.3(17) . . ?
N41D C42D C41D 125.7(18) . . ?
N41D C43D N42D 117.9(19) . . ?
N41D C43D C45D 126.9(17) . . ?
N42D C43D C45D 115.2(18) . . ?
C41D C44D N42D 123.2(17) . . ?
C1A N1A Pd1 112.2(18) . . ?
C2A N2A Pd1 108.5(19) . . ?
C2A C1A N1A 113(3) . . ?
N2A C2A C1A 117(3) . . ?
C1B N1B Pd2 109(2) . . ?
C2B N2B Pd2 109.8(19) . . ?
C2B C1B N1B 112(4) . . ?
C1B C2B N2B 106(3) . . ?
C1C N1C Pd3 109(2) . . ?
C2C N2C Pd3 107.0(19) . . ?
C2C C1C N1C 118(3) . . ?
C1C C2C N2C 121(3) . . ?
C1D N1D Pd4 109.4(10) . . ?
C2D N2D Pd4 105.9(12) . . ?
C2D C1D N1D 107.3(16) . . ?
C1D C2D N2D 110(2) . . ?
C1E N1E Pd5 111.4(14) . . ?
C2E N2E Pd5 106.7(14) . . ?
C2E C1E N1E 115(2) . . ?
C1E C2E N2E 117(2) . . ?
C1F N1F Pd6 108.6(11) . . ?
C2F N2F Pd6 111.2(11) . . ?
N1F C1F C2F 108.5(18) . . ?
N2F C2F C1F 104.6(16) . . ?
C1G N1G Pd7 106.7(12) . . ?
C2G N2G Pd7 105.8(12) . . ?
C2G C1G N1G 111.9(16) . . ?
C1G C2G N2G 109.4(16) . . ?
C1H N1H Pd8 110.7(13) . . ?
C2H N2H Pd8 108.8(12) . . ?
C2H C1H N1H 112(2) . . ?
C1H C2H N2H 115.4(18) . . ?

loop_
_geom_bond_atom_site_label_1
_geom_bond_atom_site_label_2
_geom_bond_distance
_geom_bond_site_symmetry_2
_geom_bond_publ_flag
Pd1 N1A 1.903(19) . ?
Pd1 N2A 1.996(19) . ?
Pd1 N31B 2.019(16) . ?
Pd1 N41C 2.050(15) . ?
Pd2 N1B 1.95(3) . ?
Pd2 N2B 1.988(18) . ?
Pd2 N21C 2.016(9) . ?
Pd2 N42B 2.034(16) . ?
Pd3 N1C 2.00(2) . ?
Pd3 N31D 2.008(16) . ?
Pd3 N2C 2.037(17) . ?
Pd3 N42C 2.042(15) . ?
Pd4 N1D 1.996(13) . ?
Pd4 N2D 2.014(13) . ?
Pd4 N21B 2.044(15) . ?
Pd4 N41A 2.113(14) . ?
Pd5 N2E 2.015(16) . ?
Pd5 N1E 2.010(16) . ?
Pd5 N42A 2.035(14) . ?
Pd5 N21D 2.066(15) . ?
Pd6 N2F 1.953(13) . ?
Pd6 N21A 1.993(15) . ?
Pd6 N1F 1.995(13) . ?
Pd6 N41B 2.070(16) . ?
Pd7 N31C 1.978(17) . ?
Pd7 N2G 2.005(14) . ?
Pd7 N1G 2.010(15) . ?
Pd7 N42D 2.016(15) . ?
Pd8 N1H 1.988(15) . ?
Pd8 N2H 1.978(15) . ?
Pd8 N41D 2.027(14) . ?
Pd8 N31A 2.035(13) . ?
C1 Br2 1.89(2) . ?
C1 Br3 1.90(3) . ?
C1 Br1 1.94(2) . ?
C1 Br4 1.93(2) . ?
N100 O101 1.16(3) . ?
N100 O102 1.29(4) . ?
N100 O103 1.32(5) . ?
N200 O203 1.22(2) . ?
N200 O201 1.25(2) . ?
N200 O202 1.25(2) . ?
N300 O302 1.194(19) . ?
N300 O301 1.250(18) . ?
N300 O303 1.268(18) . ?
N400 O402 1.19(2) . ?
N400 O401 1.25(2) . ?
N400 O403 1.31(2) . ?
N500 O501 1.183(18) . ?
N500 O503 1.247(18) . ?
N500 O502 1.279(19) . ?
N600 O601 1.19(2) . ?
N600 O602 1.24(2) . ?
N600 O603 1.22(2) . ?
N700 O702 1.16(2) . ?
N700 O703 1.21(2) . ?
N700 O701 1.23(2) . ?
N800 O802 1.14(2) . ?
N800 O803 1.18(2) . ?
N800 O801 1.23(2) . ?
N900 O903 1.23(2) . ?
N900 O901 1.24(2) . ?
N900 O902 1.25(3) . ?
N110 O112 1.15(5) . ?
N110 O113 1.18(5) . ?
N110 O111 1.57(5) . ?
N120 O122 1.165(17) . ?
N120 O121 1.21(2) . ?
N120 O123 1.345(18) . ?
N130 O132 1.20(2) . ?
N130 O131 1.23(2) . ?
N130 O133 1.42(2) . ?
O133 N130 1.42(2) 2_656 ?
N150 O151 1.21(2) . ?
N150 O152 1.20(2) . ?
N150 O153 1.404(19) . ?
N140 O141 1.10(3) . ?
N140 O143 1.16(3) . ?
N140 O142 1.26(3) . ?
C11A C12A 1.37(2) . ?
C11A C16A 1.40(2) . ?
C11A C22A 1.48(2) . ?
C12A C13A 1.44(2) . ?
C13A C14A 1.33(2) . ?
C13A C32A 1.51(2) . ?
C14A C15A 1.46(2) . ?
C15A C16A 1.37(2) . ?
C15A C41A 1.41(2) . ?
N21A C25A 1.27(2) . ?
N21A C21A 1.346(19) . ?
C21A C22A 1.42(2) . ?
C22A C23A 1.35(2) . ?
C23A C24A 1.42(2) . ?
C24A C25A 1.44(2) . ?
N31A C35A 1.26(2) . ?
N31A C31A 1.34(2) . ?
C31A C32A 1.37(2) . ?
C32A C33A 1.32(2) . ?
C33A C34A 1.37(3) . ?
C34A C35A 1.35(2) . ?
N41A C43A 1.32(2) . ?
N41A C42A 1.32(2) . ?
N42A C44A 1.27(2) . ?
N42A C43A 1.37(2) . ?
C41A C42A 1.34(2) . ?
C41A C44A 1.47(2) . ?
C43A C45A 1.40(2) . ?
C11B C12B 1.40(2) . ?
C11B C16B 1.43(2) . ?
C11B C22B 1.49(3) . ?
C12B C13B 1.34(2) . ?
C13B C14B 1.34(2) . ?
C13B C32B 1.49(3) . ?
C14B C15B 1.35(2) . ?
C15B C16B 1.33(2) . ?
C15B C41B 1.48(3) . ?
N21B C21B 1.22(2) . ?
N21B C25B 1.34(2) . ?
C21B C22B 1.43(2) . ?
C22B C23B 1.40(2) . ?
C23B C24B 1.24(2) . ?
C24B C25B 1.47(2) . ?
N31B C31B 1.28(2) . ?
N31B C35B 1.40(2) . ?
C31B C32B 1.34(3) . ?
C32B C33B 1.35(3) . ?
C33B C34B 1.35(3) . ?
C34B C35B 1.35(3) . ?
N41B C44B 1.31(2) . ?
N41B C43B 1.33(2) . ?
N42B C43B 1.38(2) . ?
N42B C42B 1.39(2) . ?
C41B C44B 1.37(2) . ?
C41B C42B 1.37(3) . ?
C43B C45B 1.46(2) . ?
C11C C12C 1.36(2) . ?
C11C C16C 1.45(2) . ?
C11C C22C 1.49(2) . ?
C12C C13C 1.35(2) . ?
C13C C14C 1.33(2) . ?
C13C C32C 1.53(2) . ?
C14C C15C 1.42(2) . ?
C15C C16C 1.40(2) . ?
C15C C41C 1.49(3) . ?
N21C C21C 1.3900 . ?
N21C C25C 1.3900 . ?
C21C C22C 1.3900 . ?
C22C C23C 1.3900 . ?
C23C C24C 1.3900 . ?
C24C C25C 1.3900 . ?
N31C C35C 1.31(2) . ?
N31C C31C 1.31(2) . ?
C31C C32C 1.33(2) . ?
C32C C33C 1.45(3) . ?
C33C C34C 1.42(3) . ?
C34C C35C 1.37(3) . ?
N41C C42C 1.29(2) . ?
N41C C43C 1.36(2) . ?
N42C C43C 1.33(2) . ?
N42C C44C 1.43(2) . ?
C41C C44C 1.33(2) . ?
C41C C42C 1.43(2) . ?
C43C C45C 1.39(2) . ?
C11D C16D 1.38(2) . ?
C11D C22D 1.39(3) . ?
C11D C12D 1.40(3) . ?
C12D C13D 1.33(3) . ?
C13D C14D 1.40(3) . ?
C13D C32D 1.56(3) . ?
C14D C15D 1.47(2) . ?
C15D C16D 1.35(2) . ?
C15D C41D 1.48(2) . ?
N21D C25D 1.32(2) . ?
N21D C21D 1.34(2) . ?
C21D C22D 1.36(2) . ?
C22D C23D 1.32(3) . ?
C23D C24D 1.48(3) . ?
C24D C25D 1.46(3) . ?
N31D C31D 1.32(2) . ?
N31D C35D 1.40(3) . ?
C31D C32D 1.37(3) . ?
C32D C33D 1.41(3) . ?
C33D C34D 1.48(4) . ?
C34D C35D 1.24(4) . ?
N41D C42D 1.272(19) . ?
N41D C43D 1.36(2) . ?
N42D C44D 1.39(2) . ?
N42D C43D 1.42(2) . ?
C41D C44D 1.39(2) . ?
C41D C42D 1.43(2) . ?
C43D C45D 1.50(3) . ?
N1A C1A 1.38(4) . ?
N2A C2A 1.34(4) . ?
C1A C2A 1.46(4) . ?
N1B C1B 1.44(5) . ?
N2B C2B 1.49(4) . ?
C1B C2B 1.39(5) . ?
N1C C1C 1.40(3) . ?
N2C C2C 1.40(4) . ?
C1C C2C 1.33(4) . ?
N1D C1D 1.48(2) . ?
N2D C2D 1.53(2) . ?
C1D C2D 1.44(3) . ?
N1E C1E 1.41(3) . ?
N2E C2E 1.51(2) . ?
C1E C2E 1.29(3) . ?
N1F C1F 1.49(2) . ?
N2F C2F 1.49(2) . ?
C1F C2F 1.48(3) . ?
N1G C1G 1.46(2) . ?
N2G C2G 1.51(2) . ?
C1G C2G 1.39(3) . ?
N1H C1H 1.44(3) . ?
N2H C2H 1.45(2) . ?
C1H C2H 1.39(3) . ?
